data_1007181
loop_
_publ_author_name
'Averbuch-Pouchot, M T'
'Durif, A'

_publ_section_title
;
Crystal data and structure of Nb~2~Co(P~2~O~7~)~3~ and
Nb~2~Mg(P~2~O~7~)~3~
;
_journal_coden_ASTM ZEKRDZ
_journal_name_full
;
Zeitschrift fuer Kristallographie (149,1979-)
;
_journal_page_first 195
_journal_page_last 202
_journal_volume 180
_journal_year 1987
_chemical_formula_structural 'Nb2 Co (P2 O7)3'
_chemical_formula_sum 'Co Nb2 O21 P6'
_chemical_name_systematic 'Diniobium cobalt tris(diphosphate)'
_space_group_IT_number 14
_symmetry_cell_setting monoclinic
_symmetry_Int_Tables_number 14
_symmetry_space_group_name_Hall '-P 2yn'
_symmetry_space_group_name_H-M 'P 1 21/n 1'
_cell_angle_alpha 90
_cell_angle_beta 90.76(1)
_cell_angle_gamma 90
_cell_formula_units_Z 2
_cell_length_a 15.32(1)
_cell_length_b 7.890(5)
_cell_length_c 6.490(5)
_cell_volume 784.4
_refine_ls_R_factor_all 0.043
_cod_database_code 1007181

loop_
_symmetry_equiv_pos_as_xyz
x,y,z
1/2+x,1/2-y,1/2+z
-x,-y,-z
1/2-x,1/2+y,1/2-z

loop_
_atom_site_label
_atom_site_type_symbol
_atom_site_symmetry_multiplicity
_atom_site_Wyckoff_symbol
_atom_site_fract_x
_atom_site_fract_y
_atom_site_fract_z
_atom_site_occupancy
_atom_site_attached_hydrogens
_atom_site_calc_flag
Nb1 Nb5+ 4 e 0.16612(5) 0.0227(1) 0.4611(1) 1. 0 d
Co1 Co2+ 2 c 0. 0.5 0. 1. 0 d
P1 P5+ 4 e 0.1668(2) 0.3916(3) 0.7188(4) 1. 0 d
P2 P5+ 4 e 0.1607(2) 0.6035(3) 0.3437(4) 1. 0 d
P3 P5+ 4 e 0.0181(2) 0.8863(3) 0.8140(4) 1. 0 d
O1 O2- 4 e 0.2589(5) 0.9226(9) 0.627(1) 1. 0 d
O2 O2- 4 e 0.1943(5) 0.2426(9) 0.579(1) 1. 0 d
O3 O2- 4 e 0.0809(5) 0.365(1) 0.811(1) 1. 0 d
O4 O2- 4 e 0.1707(5) 0.5555(8) 0.579(1) 1. 0 d
O5 O2- 4 e 0.3559(5) 0.2957(9) 0.150(1) 1. 0 d
O6 O2- 4 e 0.2458(5) 0.076(1) 0.242(1) 1. 0 d
O7 O2- 4 e 0.0934(5) 0.5029(9) 0.238(1) 1. 0 d
O8 O2- 4 e 0.4162(5) 0.483(1) 0.813(1) 1. 0 d
O9 O2- 4 e 0.4521(5) 0.220(1) 0.621(1) 1. 0 d
O10 O2- 4 e 0.0688(5) 0.112(1) 0.304(1) 1. 0 d
O11 O2- 2 a 0. 0. 0. 1. 0 d

loop_
_atom_type_symbol
_atom_type_oxidation_number
Nb5+ 5.000
Co2+ 2.000
P5+ 5.000
O2- -2.000
